data_7058529
loop_
_publ_author_name
'Beleag\(a, Anca'
'Denes, Eleonora'
'Silvestru, Cristian'
'Silvestru, Anca'

_publ_section_title
;
 Experimental evidence for hypercoordination in triorganotelluronium
 halides with 2-(Me2NCH2)C6H4 groups
;
_journal_issue 29
_journal_name_full 'New Journal of Chemistry'
_journal_page_first 11585
_journal_paper_doi 10.1039/C9NJ02530H
_journal_volume 43
_journal_year 2019
_chemical_formula_sum 'C27 H36 Cl N3 O Te'
_chemical_formula_weight 581.64
_space_group_crystal_system trigonal
_space_group_IT_number 146
_space_group_name_Hall 'R 3'
_space_group_name_H-M_alt 'R 3 :H'
_symmetry_space_group_name_Hall 'R 3'
_symmetry_space_group_name_H-M 'R 3 :H'
_atom_sites_solution_hydrogens geom
_audit_creation_method SHELXL-2018/3
_audit_update_record
;
2019-06-13 deposited with the CCDC.    2019-06-21 downloaded from the CCDC.
;
_cell_angle_alpha 90
_cell_angle_beta 90
_cell_angle_gamma 120
_cell_formula_units_Z 3
_cell_length_a 13.3319(14)
_cell_length_b 13.3319(14)
_cell_length_c 13.020(3)
_cell_measurement_reflns_used 1912
_cell_measurement_temperature 297(2)
_cell_measurement_theta_max 18.17
_cell_measurement_theta_min 2.36
_cell_volume 2004.1(5)
_computing_cell_refinement 'Bruker SMART'
_computing_data_collection 'Bruker SMART'
_computing_data_reduction 'Bruker SAINT'
_computing_structure_refinement 'SHELXL-2018/3 (Sheldrick, 2018)'
_computing_structure_solution 'Bruker SHELXTL'
_diffrn_ambient_temperature 297(2)
_diffrn_measured_fraction_theta_full 0.999
_diffrn_measured_fraction_theta_max 0.999
_diffrn_measurement_device_type 'CCD area detector'
_diffrn_measurement_method 'phi and omega scans'
_diffrn_radiation_monochromator graphite
_diffrn_radiation_source 'sealed tube'
_diffrn_radiation_type MoK\a
_diffrn_radiation_wavelength 0.71073
_diffrn_reflns_av_R_equivalents 0.0520
_diffrn_reflns_av_unetI/netI 0.0536
_diffrn_reflns_Laue_measured_fraction_full 0.999
_diffrn_reflns_Laue_measured_fraction_max 0.999
_diffrn_reflns_limit_h_max 16
_diffrn_reflns_limit_h_min -16
_diffrn_reflns_limit_k_max 16
_diffrn_reflns_limit_k_min -16
_diffrn_reflns_limit_l_max 16
_diffrn_reflns_limit_l_min -16
_diffrn_reflns_number 7026
_diffrn_reflns_point_group_measured_fraction_full 0.999
_diffrn_reflns_point_group_measured_fraction_max 0.999
_diffrn_reflns_theta_full 25.242
_diffrn_reflns_theta_max 26.358
_diffrn_reflns_theta_min 2.358
_exptl_absorpt_coefficient_mu 1.237
_exptl_absorpt_correction_T_max 0.801
_exptl_absorpt_correction_T_min 0.771
_exptl_absorpt_correction_type multi-scan
_exptl_absorpt_process_details 'Bruker, 2001.'
_exptl_crystal_colour colourless
_exptl_crystal_density_diffrn 1.446
_exptl_crystal_description block
_exptl_crystal_F_000 888
_exptl_crystal_size_max 0.210
_exptl_crystal_size_mid 0.200
_exptl_crystal_size_min 0.190
_refine_diff_density_max 0.942
_refine_diff_density_min -0.243
_refine_diff_density_rms 0.066
_refine_ls_abs_structure_details
;
 Flack x determined using 872 quotients [(I+)-(I-)]/[(I+)+(I-)]
 (Parsons, Flack and Wagner, Acta Cryst. B69 (2013) 249-259).
;
_refine_ls_abs_structure_Flack -0.011(19)
_refine_ls_extinction_method none
_refine_ls_goodness_of_fit_ref 1.019
_refine_ls_hydrogen_treatment refU
_refine_ls_matrix_type full
_refine_ls_number_parameters 117
_refine_ls_number_reflns 1822
_refine_ls_number_restraints 1
_refine_ls_restrained_S_all 1.018
_refine_ls_R_factor_all 0.0306
_refine_ls_R_factor_gt 0.0296
_refine_ls_shift/su_max 0.000
_refine_ls_shift/su_mean 0.000
_refine_ls_structure_factor_coef Fsqd
_refine_ls_weighting_details 'w=1/[\s^2^(Fo^2^)+(0.0156P)^2^] where P=(Fo^2^+2Fc^2^)/3'
_refine_ls_weighting_scheme calc
_refine_ls_wR_factor_gt 0.0558
_refine_ls_wR_factor_ref 0.0563
_reflns_Friedel_coverage 1.000
_reflns_Friedel_fraction_full 0.999
_reflns_Friedel_fraction_max 0.999
_reflns_number_gt 1803
_reflns_number_total 1822
_reflns_threshold_expression 'I > 2\s(I)'
_cod_data_source_file c9nj02530h2.cif
_cod_data_source_block 737r
_cod_depositor_comments 'Adding full bibliography for 7058527--7058534.cif.'
_cod_original_cell_volume 2004.2(6)
_cod_database_code 7058529
_shelx_shelxl_version_number 2018/3
_shelx_space_group_comment
;
The symmetry employed for this shelxl refinement is uniquely defined
by the following loop, which should always be used as a source of
symmetry information in preference to the above space-group names.
They are only intended as comments.
;
_shelx_estimated_absorpt_t_min 0.781
_shelx_estimated_absorpt_t_max 0.799

loop_
_space_group_symop_operation_xyz
'x, y, z'
'-y, x-y, z'
'-x+y, -x, z'
'x+2/3, y+1/3, z+1/3'
'-y+2/3, x-y+1/3, z+1/3'
'-x+y+2/3, -x+1/3, z+1/3'
'x+1/3, y+2/3, z+2/3'
'-y+1/3, x-y+2/3, z+2/3'
'-x+y+1/3, -x+2/3, z+2/3'

loop_
_atom_site_label
_atom_site_type_symbol
_atom_site_fract_x
_atom_site_fract_y
_atom_site_fract_z
_atom_site_U_iso_or_equiv
_atom_site_adp_type
_atom_site_occupancy
_atom_site_site_symmetry_order
_atom_site_calc_flag
_atom_site_refinement_flags_posn
_atom_site_refinement_flags_adp
_atom_site_refinement_flags_occupancy
C1 C 0.0729(5) 0.9137(5) 0.3199(4) 0.0335(12) Uani 1 1 d . . .
C2 C 0.1619(5) 0.9065(5) 0.2741(5) 0.0392(13) Uani 1 1 d . . .
C3 C 0.2083(6) 0.8469(5) 0.3250(6) 0.0503(16) Uani 1 1 d . . .
H3 H 0.268088 0.840470 0.294704 0.032(14) Uiso 1 1 calc R . .
C4 C 0.1662(6) 0.7971(6) 0.4202(5) 0.0548(18) Uani 1 1 d . . .
H4 H 0.197393 0.757226 0.453524 0.060(19) Uiso 1 1 calc R . .
C5 C 0.0789(6) 0.8066(6) 0.4648(5) 0.0491(16) Uani 1 1 d . . .
H5 H 0.051021 0.773635 0.528887 0.046(17) Uiso 1 1 calc R . .
C6 C 0.0313(6) 0.8650(5) 0.4156(5) 0.0408(14) Uani 1 1 d . . .
H6 H -0.028089 0.871572 0.446394 0.06(2) Uiso 1 1 calc R . .
C7 C 0.2082(5) 0.9614(5) 0.1706(5) 0.0445(15) Uani 1 1 d . . .
H7A H 0.280434 0.962938 0.157026 0.049(17) Uiso 1 1 calc R . .
H7B H 0.153309 0.915347 0.117483 0.057(19) Uiso 1 1 calc R . .
C8 C 0.3257(6) 1.1565(6) 0.2297(5) 0.0542(17) Uani 1 1 d . . .
H8A H 0.394908 1.162143 0.201505 0.09(3) Uiso 1 1 calc R . .
H8B H 0.314689 1.127063 0.298509 0.059(19) Uiso 1 1 calc R . .
H8C H 0.332850 1.231823 0.230397 0.06(2) Uiso 1 1 calc R . .
C9 C 0.2433(7) 1.1226(7) 0.0611(5) 0.0580(18) Uani 1 1 d . . .
H9A H 0.253755 1.199271 0.061206 0.06(2) Uiso 1 1 calc R . .
H9B H 0.176058 1.072273 0.021167 0.06(2) Uiso 1 1 calc R . .
H9C H 0.310243 1.124570 0.031600 0.04(3) Uiso 1 1 calc R . .
Cl1 Cl 0.333333 0.666667 0.5368(3) 0.0529(10) Uani 1 3 d S T P
N1 N 0.2275(4) 1.0791(5) 0.1673(4) 0.0383(11) Uani 1 1 d . . .
O1 O 0.333333 0.666667 0.3015(10) 0.097(5) Uani 1 3 d GS T P
Te1 Te 0.000000 1.000000 0.23580(2) 0.02920(16) Uani 1 3 d S T P

loop_
_atom_site_aniso_label
_atom_site_aniso_U_11
_atom_site_aniso_U_22
_atom_site_aniso_U_33
_atom_site_aniso_U_23
_atom_site_aniso_U_13
_atom_site_aniso_U_12
C1 0.038(3) 0.028(3) 0.035(3) 0.001(2) -0.004(2) 0.018(3)
C2 0.040(4) 0.035(3) 0.043(4) -0.009(3) -0.005(3) 0.019(3)
C3 0.044(4) 0.046(4) 0.068(5) -0.003(4) -0.005(3) 0.029(3)
C4 0.060(4) 0.049(4) 0.064(5) 0.005(3) -0.015(4) 0.033(4)
C5 0.058(4) 0.048(4) 0.043(4) 0.010(3) -0.005(4) 0.028(3)
C6 0.044(4) 0.043(4) 0.037(3) 0.004(3) 0.001(3) 0.023(3)
C7 0.039(3) 0.051(4) 0.041(3) -0.008(3) 0.006(3) 0.021(3)
C8 0.041(4) 0.052(4) 0.052(4) 0.002(3) -0.006(3) 0.009(3)
C9 0.060(5) 0.075(6) 0.040(4) 0.012(4) 0.007(3) 0.035(4)
Cl1 0.0533(13) 0.0533(13) 0.052(2) 0.000 0.000 0.0267(7)
N1 0.035(3) 0.046(3) 0.031(3) 0.004(2) 0.002(2) 0.017(3)
O1 0.116(7) 0.116(7) 0.060(9) 0.000 0.000 0.058(3)
Te1 0.0323(2) 0.0323(2) 0.0229(3) 0.000 0.000 0.01617(10)

loop_
_atom_type_symbol
_atom_type_description
_atom_type_scat_dispersion_real
_atom_type_scat_dispersion_imag
_atom_type_scat_source
C C 0.0033 0.0016 'International Tables Vol C Tables 4.2.6.8 and 6.1.1.4'
H H 0.0000 0.0000 'International Tables Vol C Tables 4.2.6.8 and 6.1.1.4'
N N 0.0061 0.0033 'International Tables Vol C Tables 4.2.6.8 and 6.1.1.4'
Cl Cl 0.1484 0.1585 'International Tables Vol C Tables 4.2.6.8 and 6.1.1.4'
Te Te -0.5308 1.6751 'International Tables Vol C Tables 4.2.6.8 and 6.1.1.4'
O O 0.0106 0.0060 'International Tables Vol C Tables 4.2.6.8 and 6.1.1.4'

loop_
_geom_angle_atom_site_label_1
_geom_angle_atom_site_label_2
_geom_angle_atom_site_label_3
_geom_angle
_geom_angle_site_symmetry_1
_geom_angle_site_symmetry_3
C2 C1 C6 121.0(6) . .
C2 C1 Te1 117.1(4) . .
C6 C1 Te1 121.9(5) . .
C1 C2 C3 118.6(6) . .
C1 C2 C7 120.7(5) . .
C3 C2 C7 120.6(6) . .
C4 C3 C2 120.5(6) . .
C4 C3 H3 119.7 . .
C2 C3 H3 119.7 . .
C5 C4 C3 119.8(6) . .
C5 C4 H4 120.1 . .
C3 C4 H4 120.1 . .
C4 C5 C6 120.6(7) . .
C4 C5 H5 119.7 . .
C6 C5 H5 119.7 . .
C5 C6 C1 119.4(6) . .
C5 C6 H6 120.3 . .
C1 C6 H6 120.3 . .
N1 C7 C2 110.9(5) . .
N1 C7 H7A 109.5 . .
C2 C7 H7A 109.5 . .
N1 C7 H7B 109.5 . .
C2 C7 H7B 109.5 . .
H7A C7 H7B 108.0 . .
N1 C8 H8A 109.5 . .
N1 C8 H8B 109.5 . .
H8A C8 H8B 109.5 . .
N1 C8 H8C 109.5 . .
H8A C8 H8C 109.5 . .
H8B C8 H8C 109.5 . .
N1 C9 H9A 109.5 . .
N1 C9 H9B 109.5 . .
H9A C9 H9B 109.5 . .
N1 C9 H9C 109.5 . .
H9A C9 H9C 109.5 . .
H9B C9 H9C 109.5 . .
C8 N1 C7 111.3(5) . .
C8 N1 C9 110.3(5) . .
C7 N1 C9 111.4(5) . .
C1 Te1 C1 96.2(2) . 2_675
C1 Te1 C1 96.2(2) . 3_465
C1 Te1 C1 96.2(2) 2_675 3_465

loop_
_geom_bond_atom_site_label_1
_geom_bond_atom_site_label_2
_geom_bond_distance
C1 C2 1.373(9)
C1 C6 1.386(8)
C1 Te1 2.141(5)
C2 C3 1.395(9)
C2 C7 1.511(9)
C3 C4 1.386(9)
C3 H3 0.9300
C4 C5 1.363(11)
C4 H4 0.9300
C5 C6 1.383(8)
C5 H5 0.9300
C6 H6 0.9300
C7 N1 1.457(8)
C7 H7A 0.9700
C7 H7B 0.9700
C8 N1 1.445(8)
C8 H8A 0.9600
C8 H8B 0.9600
C8 H8C 0.9600
C9 N1 1.474(7)
C9 H9A 0.9600
C9 H9B 0.9600
C9 H9C 0.9600

loop_
_geom_torsion_atom_site_label_1
_geom_torsion_atom_site_label_2
_geom_torsion_atom_site_label_3
_geom_torsion_atom_site_label_4
_geom_torsion
C6 C1 C2 C3 1.4(9)
Te1 C1 C2 C3 -177.5(4)
C6 C1 C2 C7 -179.0(5)
Te1 C1 C2 C7 2.1(8)
C1 C2 C3 C4 -0.7(9)
C7 C2 C3 C4 179.7(6)
C2 C3 C4 C5 -0.2(10)
C3 C4 C5 C6 0.4(10)
C4 C5 C6 C1 0.2(10)
C2 C1 C6 C5 -1.2(10)
Te1 C1 C6 C5 177.7(5)
C1 C2 C7 N1 46.7(8)
C3 C2 C7 N1 -133.7(6)
C2 C7 N1 C8 71.3(6)
C2 C7 N1 C9 -165.3(5)
